data_7106918
loop_
_publ_author_name
'Qin-Hua Li'
' Min-Chao Tong'
'Jun Li'
'Hai-Yan Tao'
'Chun-Jiang Wang'

_publ_section_title
;
 Asymmetric construction of trifluoromethylated pyrrolidines via
 Cu(I)-catalyzed 1,3-dipolar cycloaddition of azomethine ylides with
 4,4,4-trifluorocrotonates
;
_journal_name_full Chem.Commun.
_journal_page_first 11110
_journal_paper_doi 10.1039/c1cc14295j
_journal_volume 47
_journal_year 2011
_chemical_absolute_configuration 7S,8S,12S,14R,38R,41S,43S,30S
_chemical_formula_sum 'C23 H21 Cl F3 N O5'
_chemical_formula_weight 483.86
_chemical_name_systematic
;
?
;
_space_group_IT_number 19
_symmetry_cell_setting orthorhombic
_symmetry_space_group_name_Hall 'P 2ac 2ab'
_symmetry_space_group_name_H-M 'P 21 21 21'
_atom_sites_solution_hydrogens geom
_atom_sites_solution_primary direct
_atom_sites_solution_secondary difmap
_audit_creation_method SHELXL-97
_cell_angle_alpha 90.00
_cell_angle_beta 90.00
_cell_angle_gamma 90.00
_cell_formula_units_Z 8
_cell_length_a 14.7950(17)
_cell_length_b 15.6582(17)
_cell_length_c 20.390(2)
_cell_measurement_temperature 293(2)
_cell_volume 4723.6(9)
_computing_cell_refinement 'Bruker SMART'
_computing_data_collection 'Bruker SMART'
_computing_data_reduction 'Bruker SAINT'
_computing_molecular_graphics 'Bruker SHELXTL'
_computing_publication_material 'Bruker SHELXTL'
_computing_structure_refinement 'SHELXL-97 (Sheldrick, 1997)'
_computing_structure_solution 'SHELXS-97 (Sheldrick, 1990)'
_diffrn_ambient_temperature 293(2)
_diffrn_measured_fraction_theta_full 0.999
_diffrn_measured_fraction_theta_max 0.999
_diffrn_radiation_monochromator graphite
_diffrn_radiation_source 'fine-focus sealed tube'
_diffrn_radiation_type MoK\a
_diffrn_radiation_wavelength 0.71073
_diffrn_reflns_av_R_equivalents 0.0287
_diffrn_reflns_av_sigmaI/netI 0.0345
_diffrn_reflns_limit_h_max 18
_diffrn_reflns_limit_h_min -14
_diffrn_reflns_limit_k_max 19
_diffrn_reflns_limit_k_min -19
_diffrn_reflns_limit_l_max 25
_diffrn_reflns_limit_l_min -23
_diffrn_reflns_number 26602
_diffrn_reflns_theta_full 26.00
_diffrn_reflns_theta_max 26.00
_diffrn_reflns_theta_min 2.14
_exptl_absorpt_coefficient_mu 0.219
_exptl_absorpt_correction_T_max 0.9514
_exptl_absorpt_correction_T_min 0.9413
_exptl_absorpt_correction_type multi-scan
_exptl_absorpt_process_details SADABS
_exptl_crystal_density_diffrn 1.361
_exptl_crystal_density_method 'not measured'
_exptl_crystal_description block
_exptl_crystal_F_000 2000
_exptl_crystal_size_max 0.28
_exptl_crystal_size_mid 0.27
_exptl_crystal_size_min 0.23
_refine_diff_density_max 0.269
_refine_diff_density_min -0.275
_refine_diff_density_rms 0.028
_refine_ls_abs_structure_details 'Flack H D (1983), Acta Cryst. A39, 876-881'
_refine_ls_abs_structure_Flack -0.02(6)
_refine_ls_extinction_coef 0.0038(2)
_refine_ls_extinction_expression Fc^*^=kFc[1+0.001xFc^2^\l^3^/sin(2\q)]^-1/4^
_refine_ls_extinction_method SHELXL
_refine_ls_goodness_of_fit_ref 1.015
_refine_ls_hydrogen_treatment constr
_refine_ls_matrix_type full
_refine_ls_number_parameters 600
_refine_ls_number_reflns 9253
_refine_ls_number_restraints 0
_refine_ls_restrained_S_all 1.015
_refine_ls_R_factor_all 0.0700
_refine_ls_R_factor_gt 0.0422
_refine_ls_shift/su_max 0.001
_refine_ls_shift/su_mean 0.000
_refine_ls_structure_factor_coef Fsqd
_refine_ls_weighting_details 'calc w=1/[\s^2^(Fo^2^)+(0.0322P)^2^+0.9061P] where P=(Fo^2^+2Fc^2^)/3'
_refine_ls_weighting_scheme calc
_refine_ls_wR_factor_gt 0.0827
_refine_ls_wR_factor_ref 0.0945
_reflns_number_gt 6467
_reflns_number_total 9253
_reflns_threshold_expression >2sigma(I)
_cod_data_source_file c1cc14295j.txt
_cod_data_source_block 110418lqh_0m
_cod_original_sg_symbol_H-M P2(1)2(1)2(1)
_cod_database_code 7106918

loop_
_symmetry_equiv_pos_as_xyz
'x, y, z'
'-x+1/2, -y, z+1/2'
'-x, y+1/2, -z+1/2'
'x+1/2, -y+1/2, -z'

loop_
_atom_site_label
_atom_site_type_symbol
_atom_site_fract_x
_atom_site_fract_y
_atom_site_fract_z
_atom_site_U_iso_or_equiv
_atom_site_adp_type
_atom_site_occupancy
_atom_site_symmetry_multiplicity
_atom_site_calc_flag
_atom_site_refinement_flags
C1 C -0.0493(2) 0.63914(18) 1.11336(14) 0.0710(8) Uani 1 1 d .
C2 C 0.0387(3) 0.65836(19) 1.10263(15) 0.0792(9) Uani 1 1 d .
H2 H 0.0640 0.7072 1.1211 0.095 Uiso 1 1 calc R
C3 C 0.0909(2) 0.60474(17) 1.06395(13) 0.0642(7) Uani 1 1 d .
H3 H 0.1517 0.6169 1.0573 0.077 Uiso 1 1 calc R
C4 C 0.05311(17) 0.53350(14) 1.03530(11) 0.0477(6) Uani 1 1 d .
C5 C -0.03671(18) 0.51716(16) 1.04556(13) 0.0572(6) Uani 1 1 d .
H5 H -0.0633 0.4701 1.0255 0.069 Uiso 1 1 calc R
C6 C -0.0886(2) 0.56933(19) 1.08508(14) 0.0702(8) Uani 1 1 d .
H6 H -0.1493 0.5571 1.0923 0.084 Uiso 1 1 calc R
C7 C 0.10983(16) 0.48106(14) 0.98911(11) 0.0472(6) Uani 1 1 d .
H7 H 0.1738 0.4928 0.9976 0.057 Uiso 1 1 calc R
C8 C 0.08854(17) 0.50144(15) 0.91654(11) 0.0519(6) Uani 1 1 d .
H8 H 0.0236 0.5115 0.9110 0.062 Uiso 1 1 calc R
C9 C 0.1412(2) 0.5792(2) 0.89478(14) 0.0716(8) Uani 1 1 d .
C10 C 0.1289(4) 0.7294(3) 0.8789(3) 0.155(2) Uani 1 1 d .
H10A H 0.1033 0.7712 0.9087 0.186 Uiso 1 1 calc R
H10B H 0.1934 0.7261 0.8871 0.186 Uiso 1 1 calc R
C11 C 0.1141(6) 0.7541(3) 0.8162(3) 0.217(4) Uani 1 1 d .
H11A H 0.1369 0.7113 0.7868 0.326 Uiso 1 1 calc R
H11B H 0.1447 0.8072 0.8081 0.326 Uiso 1 1 calc R
H11C H 0.0505 0.7614 0.8091 0.326 Uiso 1 1 calc R
C12 C 0.11603(17) 0.41943(16) 0.88131(11) 0.0543(6) Uani 1 1 d .
H12 H 0.1822 0.4172 0.8809 0.065 Uiso 1 1 calc R
C13 C 0.0847(2) 0.4129(2) 0.81167(14) 0.0728(8) Uani 1 1 d .
C14 C 0.08297(16) 0.34897(15) 0.92729(11) 0.0485(6) Uani 1 1 d .
H14 H 0.1222 0.2988 0.9234 0.058 Uiso 1 1 calc R
C15 C -0.01532(18) 0.32264(16) 0.91822(12) 0.0533(6) Uani 1 1 d .
C16 C -0.1121(2) 0.2221(2) 0.87049(16) 0.0840(9) Uani 1 1 d .
H16A H -0.1428 0.2118 0.9112 0.126 Uiso 1 1 calc R
H16B H -0.1101 0.1703 0.8454 0.126 Uiso 1 1 calc R
H16C H -0.1439 0.2651 0.8462 0.126 Uiso 1 1 calc R
C17 C 0.08217(17) 0.33692(16) 1.04452(13) 0.0522(6) Uani 1 1 d .
C18 C 0.10534(18) 0.36663(15) 1.11119(12) 0.0524(6) Uani 1 1 d .
C19 C 0.18390(19) 0.40969(18) 1.12500(13) 0.0649(7) Uani 1 1 d .
H19 H 0.2218 0.4266 1.0910 0.078 Uiso 1 1 calc R
C20 C 0.2068(2) 0.4279(2) 1.18901(15) 0.0821(9) Uani 1 1 d .
H20 H 0.2608 0.4558 1.1982 0.099 Uiso 1 1 calc R
C21 C 0.1499(3) 0.4051(2) 1.23900(15) 0.0881(11) Uani 1 1 d .
H21 H 0.1654 0.4176 1.2822 0.106 Uiso 1 1 calc R
C22 C 0.0706(3) 0.3641(2) 1.22565(16) 0.0900(11) Uani 1 1 d .
H22 H 0.0310 0.3504 1.2595 0.108 Uiso 1 1 calc R
C23 C 0.0493(2) 0.34305(19) 1.16193(14) 0.0741(8) Uani 1 1 d .
H23 H -0.0034 0.3127 1.1531 0.089 Uiso 1 1 calc R
C24 C 0.3285(2) 0.71625(18) 1.07166(16) 0.0730(8) Uani 1 1 d .
C25 C 0.3575(3) 0.7046(2) 1.00985(17) 0.0933(11) Uani 1 1 d .
H25 H 0.3460 0.7456 0.9779 0.112 Uiso 1 1 calc R
C26 C 0.4050(2) 0.63075(19) 0.99390(15) 0.0821(10) Uani 1 1 d .
H26 H 0.4253 0.6227 0.9512 0.099 Uiso 1 1 calc R
C27 C 0.42209(16) 0.56984(16) 1.04037(12) 0.0513(6) Uani 1 1 d .
C28 C 0.3895(2) 0.58389(19) 1.10242(13) 0.0737(8) Uani 1 1 d .
H28 H 0.3991 0.5428 1.1346 0.088 Uiso 1 1 calc R
C29 C 0.3431(2) 0.6570(2) 1.11840(16) 0.0856(10) Uani 1 1 d .
H29 H 0.3221 0.6654 1.1609 0.103 Uiso 1 1 calc R
C30 C 0.47510(16) 0.48979(15) 1.02648(12) 0.0501(6) Uani 1 1 d .
H30 H 0.4602 0.4478 1.0605 0.060 Uiso 1 1 calc R
C38 C 0.54135(16) 0.42440(15) 0.92909(12) 0.0512(6) Uani 1 1 d .
H38 H 0.5349 0.3665 0.9114 0.061 Uiso 1 1 calc R
C39 C 0.56598(19) 0.4864(2) 0.87456(15) 0.0670(8) Uani 1 1 d .
C40 C 0.6437(3) 0.4976(3) 0.77382(19) 0.1355(18) Uani 1 1 d .
H40A H 0.5937 0.5209 0.7498 0.203 Uiso 1 1 calc R
H40B H 0.6800 0.4633 0.7450 0.203 Uiso 1 1 calc R
H40C H 0.6798 0.5432 0.7913 0.203 Uiso 1 1 calc R
C41 C 0.60815(15) 0.42432(16) 0.98644(13) 0.0537(6) Uani 1 1 d .
H41 H 0.5948 0.3737 1.0130 0.064 Uiso 1 1 calc R
C42 C 0.70634(19) 0.4205(2) 0.96924(17) 0.0714(8) Uani 1 1 d .
C43 C 0.57826(16) 0.50185(16) 1.02624(13) 0.0567(7) Uani 1 1 d .
H43 H 0.5927 0.5536 1.0013 0.068 Uiso 1 1 calc R
C44 C 0.6199(2) 0.50899(19) 1.09305(16) 0.0682(8) Uani 1 1 d .
C45 C 0.6284(3) 0.4510(3) 1.19948(17) 0.0975(11) Uani 1 1 d .
H45A H 0.6931 0.4409 1.1976 0.117 Uiso 1 1 calc R
H45B H 0.6182 0.5065 1.2194 0.117 Uiso 1 1 calc R
C46 C 0.5847(4) 0.3847(3) 1.23806(19) 0.1311(17) Uani 1 1 d .
H46A H 0.5208 0.3949 1.2392 0.197 Uiso 1 1 calc R
H46B H 0.6083 0.3855 1.2819 0.197 Uiso 1 1 calc R
H46C H 0.5963 0.3300 1.2185 0.197 Uiso 1 1 calc R
C47 C 0.37806(17) 0.40757(16) 0.95452(13) 0.0523(6) Uani 1 1 d .
C48 C 0.36324(16) 0.35842(17) 0.89267(13) 0.0543(6) Uani 1 1 d .
C49 C 0.3293(2) 0.27687(19) 0.89871(16) 0.0756(9) Uani 1 1 d .
H49 H 0.3195 0.2533 0.9400 0.091 Uiso 1 1 calc R
C50 C 0.3099(3) 0.2306(2) 0.8431(2) 0.1020(12) Uani 1 1 d .
H50 H 0.2863 0.1757 0.8469 0.122 Uiso 1 1 calc R
C51 C 0.3252(3) 0.2646(3) 0.7827(2) 0.1074(13) Uani 1 1 d .
H51 H 0.3133 0.2324 0.7453 0.129 Uiso 1 1 calc R
C52 C 0.3578(3) 0.3459(3) 0.77655(17) 0.0962(11) Uani 1 1 d .
H52 H 0.3664 0.3696 0.7352 0.115 Uiso 1 1 calc R
C53 C 0.3778(2) 0.3926(2) 0.83190(14) 0.0716(8) Uani 1 1 d .
H53 H 0.4013 0.4474 0.8279 0.086 Uiso 1 1 calc R
Cl1 Cl -0.11462(9) 0.70515(6) 1.16254(5) 0.1197(4) Uani 1 1 d .
Cl2 Cl 0.26681(9) 0.80789(6) 1.09099(5) 0.1258(4) Uani 1 1 d .
F1 F -0.00504(14) 0.41932(13) 0.80548(8) 0.0924(6) Uani 1 1 d .
F2 F 0.10772(16) 0.33936(14) 0.78422(8) 0.1019(6) Uani 1 1 d .
F3 F 0.11893(16) 0.47520(14) 0.77494(8) 0.1104(7) Uani 1 1 d .
F4 F 0.75672(11) 0.41092(12) 1.02346(10) 0.0944(6) Uani 1 1 d .
F5 F 0.73711(12) 0.48898(13) 0.93918(11) 0.1004(6) Uani 1 1 d .
F6 F 0.72425(11) 0.35378(12) 0.93114(10) 0.0942(6) Uani 1 1 d .
N1 N 0.09466(13) 0.38806(12) 0.99150(9) 0.0463(5) Uani 1 1 d .
N2 N 0.45781(13) 0.45028(12) 0.96225(9) 0.0485(5) Uani 1 1 d .
O1 O 0.22073(18) 0.57954(16) 0.88543(12) 0.0992(7) Uani 1 1 d .
O2 O 0.08765(19) 0.64623(15) 0.89075(14) 0.1108(9) Uani 1 1 d .
O3 O -0.07772(13) 0.36255(13) 0.93764(10) 0.0763(6) Uani 1 1 d .
O4 O -0.02118(12) 0.25082(11) 0.88358(9) 0.0652(5) Uani 1 1 d .
O5 O 0.05233(15) 0.26447(11) 1.03578(9) 0.0729(6) Uani 1 1 d .
O6 O 0.59029(14) 0.44904(14) 1.13369(10) 0.0792(6) Uani 1 1 d .
O7 O 0.67435(16) 0.56212(16) 1.10809(12) 0.1049(8) Uani 1 1 d .
O8 O 0.55037(16) 0.56112(13) 0.87412(11) 0.0888(7) Uani 1 1 d .
O9 O 0.61010(16) 0.44499(13) 0.82728(10) 0.0876(6) Uani 1 1 d .
O10 O 0.31981(12) 0.41024(13) 0.99674(9) 0.0672(5) Uani 1 1 d .

loop_
_atom_site_aniso_label
_atom_site_aniso_U_11
_atom_site_aniso_U_22
_atom_site_aniso_U_33
_atom_site_aniso_U_23
_atom_site_aniso_U_13
_atom_site_aniso_U_12
C1 0.087(2) 0.0634(17) 0.0626(18) -0.0151(14) -0.0063(17) 0.0173(17)
C2 0.097(3) 0.0595(17) 0.081(2) -0.0170(16) -0.021(2) -0.0056(18)
C3 0.0621(18) 0.0590(16) 0.0716(18) -0.0068(14) -0.0110(15) -0.0091(14)
C4 0.0496(16) 0.0469(13) 0.0468(14) 0.0020(11) -0.0049(12) 0.0012(11)
C5 0.0502(15) 0.0528(14) 0.0687(17) -0.0116(13) 0.0011(14) -0.0024(13)
C6 0.0632(18) 0.0705(18) 0.0768(19) -0.0159(16) 0.0043(16) 0.0039(16)
C7 0.0399(13) 0.0510(13) 0.0506(14) 0.0064(11) -0.0035(11) -0.0069(11)
C8 0.0470(14) 0.0576(15) 0.0513(14) 0.0067(12) -0.0003(12) -0.0037(12)
C9 0.078(2) 0.076(2) 0.0609(17) 0.0137(16) -0.0052(16) -0.0202(18)
C10 0.196(5) 0.093(3) 0.175(5) 0.064(3) -0.022(4) -0.052(3)
C11 0.386(11) 0.129(4) 0.137(4) 0.048(3) -0.083(6) -0.135(6)
C12 0.0437(14) 0.0699(16) 0.0491(14) 0.0035(12) 0.0034(12) 0.0001(13)
C13 0.080(2) 0.087(2) 0.0513(17) 0.0034(16) 0.0028(16) -0.0084(19)
C14 0.0450(14) 0.0517(13) 0.0488(14) -0.0042(11) 0.0038(12) 0.0028(11)
C15 0.0526(17) 0.0550(15) 0.0522(15) -0.0065(12) 0.0028(13) -0.0021(13)
C16 0.073(2) 0.091(2) 0.088(2) -0.0202(18) -0.0071(18) -0.0241(18)
C17 0.0493(15) 0.0480(14) 0.0592(16) 0.0025(12) 0.0055(13) 0.0076(12)
C18 0.0563(16) 0.0516(14) 0.0492(14) 0.0062(11) 0.0014(13) 0.0121(13)
C19 0.0605(18) 0.0793(19) 0.0550(16) 0.0042(15) -0.0030(14) 0.0067(16)
C20 0.080(2) 0.102(2) 0.065(2) -0.0058(18) -0.0185(17) 0.004(2)
C21 0.119(3) 0.098(3) 0.0478(18) -0.0056(18) -0.013(2) 0.030(2)
C22 0.108(3) 0.107(3) 0.055(2) 0.0145(18) 0.0135(19) 0.015(2)
C23 0.077(2) 0.086(2) 0.0598(19) 0.0174(16) 0.0044(16) -0.0052(17)
C24 0.083(2) 0.0597(17) 0.076(2) -0.0140(16) 0.0043(17) 0.0206(16)
C25 0.125(3) 0.069(2) 0.086(2) 0.0177(18) 0.018(2) 0.037(2)
C26 0.109(3) 0.0721(19) 0.0656(18) 0.0107(15) 0.0225(19) 0.0307(19)
C27 0.0506(14) 0.0530(14) 0.0504(14) 0.0028(12) 0.0037(12) 0.0078(12)
C28 0.092(2) 0.0716(18) 0.0577(17) 0.0025(14) 0.0041(16) 0.0289(18)
C29 0.106(3) 0.092(2) 0.0593(19) -0.0108(18) 0.0045(18) 0.038(2)
C30 0.0446(14) 0.0486(13) 0.0570(15) 0.0033(12) 0.0035(12) 0.0036(11)
C38 0.0396(13) 0.0475(13) 0.0666(16) -0.0016(12) 0.0115(12) -0.0009(12)
C39 0.0603(18) 0.0679(18) 0.0729(19) 0.0005(16) 0.0149(15) -0.0034(15)
C40 0.167(4) 0.145(4) 0.095(3) 0.013(3) 0.075(3) -0.014(3)
C41 0.0384(13) 0.0479(13) 0.0749(16) -0.0041(12) 0.0013(12) 0.0013(11)
C42 0.0443(16) 0.0671(19) 0.103(2) -0.0174(19) 0.0029(17) 0.0019(15)
C43 0.0458(14) 0.0492(14) 0.0752(18) -0.0071(13) 0.0006(13) 0.0000(12)
C44 0.0519(17) 0.0632(18) 0.090(2) -0.0192(17) -0.0024(16) 0.0046(15)
C45 0.093(3) 0.118(3) 0.081(2) -0.023(2) -0.029(2) 0.020(2)
C46 0.190(5) 0.115(3) 0.089(3) 0.010(2) -0.039(3) -0.005(3)
C47 0.0418(14) 0.0545(14) 0.0605(15) 0.0067(12) 0.0033(13) 0.0044(12)
C48 0.0400(14) 0.0616(15) 0.0611(17) -0.0007(13) -0.0005(12) 0.0007(12)
C49 0.065(2) 0.0749(19) 0.087(2) -0.0026(18) -0.0131(17) -0.0114(16)
C50 0.092(3) 0.085(2) 0.129(4) -0.015(3) -0.028(3) -0.014(2)
C51 0.099(3) 0.118(3) 0.106(3) -0.043(3) -0.030(3) 0.009(3)
C52 0.091(3) 0.133(3) 0.064(2) -0.012(2) -0.0091(19) 0.009(3)
C53 0.0639(19) 0.084(2) 0.0665(19) 0.0044(16) -0.0036(16) -0.0045(16)
Cl1 0.1478(10) 0.1024(7) 0.1088(7) -0.0479(6) 0.0114(7) 0.0363(7)
Cl2 0.1634(11) 0.0880(6) 0.1260(8) -0.0206(6) 0.0051(8) 0.0642(7)
F1 0.0856(14) 0.1204(15) 0.0713(11) 0.0073(10) -0.0250(10) -0.0057(12)
F2 0.1268(17) 0.1163(15) 0.0625(11) -0.0225(10) 0.0145(11) 0.0007(13)
F3 0.1426(19) 0.1311(16) 0.0575(10) 0.0233(10) 0.0054(12) -0.0436(15)
F4 0.0485(10) 0.1102(14) 0.1243(15) -0.0212(12) -0.0142(10) 0.0123(10)
F5 0.0596(11) 0.0902(13) 0.1516(18) -0.0015(12) 0.0254(12) -0.0224(10)
F6 0.0511(10) 0.0956(12) 0.1360(16) -0.0449(12) 0.0141(10) 0.0057(9)
N1 0.0441(11) 0.0470(11) 0.0477(11) 0.0006(9) 0.0031(10) 0.0037(9)
N2 0.0411(11) 0.0517(11) 0.0528(12) -0.0018(9) 0.0071(10) 0.0031(10)
O1 0.0818(16) 0.1085(18) 0.1071(17) 0.0222(14) 0.0174(14) -0.0347(15)
O2 0.113(2) 0.0671(14) 0.152(2) 0.0421(15) -0.0141(18) -0.0157(14)
O3 0.0444(11) 0.0866(13) 0.0979(15) -0.0349(12) 0.0051(11) 0.0022(10)
O4 0.0618(13) 0.0651(11) 0.0687(12) -0.0187(9) 0.0038(10) -0.0067(9)
O5 0.1015(16) 0.0480(10) 0.0694(12) 0.0016(9) 0.0037(11) -0.0063(10)
O6 0.0786(14) 0.0852(14) 0.0738(13) -0.0058(11) -0.0242(12) -0.0008(12)
O7 0.0869(17) 0.1030(17) 0.125(2) -0.0376(16) -0.0132(14) -0.0260(15)
O8 0.1110(17) 0.0623(13) 0.0932(15) 0.0144(12) 0.0332(13) 0.0045(13)
O9 0.0943(16) 0.0865(14) 0.0821(14) -0.0056(11) 0.0436(13) -0.0060(13)
O10 0.0483(10) 0.0849(13) 0.0685(12) -0.0037(10) 0.0166(9) -0.0019(10)

loop_
_atom_type_symbol
_atom_type_description
_atom_type_scat_dispersion_real
_atom_type_scat_dispersion_imag
_atom_type_scat_source
C C 0.0033 0.0016 'International Tables Vol C Tables 4.2.6.8 and 6.1.1.4'
H H 0.0000 0.0000 'International Tables Vol C Tables 4.2.6.8 and 6.1.1.4'
N N 0.0061 0.0033 'International Tables Vol C Tables 4.2.6.8 and 6.1.1.4'
O O 0.0106 0.0060 'International Tables Vol C Tables 4.2.6.8 and 6.1.1.4'
F F 0.0171 0.0103 'International Tables Vol C Tables 4.2.6.8 and 6.1.1.4'
Cl Cl 0.1484 0.1585 'International Tables Vol C Tables 4.2.6.8 and 6.1.1.4'

loop_
_geom_angle_atom_site_label_1
_geom_angle_atom_site_label_2
_geom_angle_atom_site_label_3
_geom_angle
C2 C1 C6 121.2(3)
C2 C1 Cl1 119.8(2)
C6 C1 Cl1 119.0(3)
C1 C2 C3 119.5(3)
C1 C2 H2 120.2
C3 C2 H2 120.2
C4 C3 C2 120.4(3)
C4 C3 H3 119.8
C2 C3 H3 119.8
C5 C4 C3 118.7(2)
C5 C4 C7 122.3(2)
C3 C4 C7 118.8(2)
C4 C5 C6 121.2(2)
C4 C5 H5 119.4
C6 C5 H5 119.4
C1 C6 C5 118.9(3)
C1 C6 H6 120.5
C5 C6 H6 120.5
N1 C7 C4 115.68(19)
N1 C7 C8 101.79(18)
C4 C7 C8 111.88(19)
N1 C7 H7 109.1
C4 C7 H7 109.1
C8 C7 H7 109.1
C9 C8 C12 113.7(2)
C9 C8 C7 110.0(2)
C12 C8 C7 102.86(19)
C9 C8 H8 110.0
C12 C8 H8 110.0
C7 C8 H8 110.0
O1 C9 O2 125.4(3)
O1 C9 C8 124.0(3)
O2 C9 C8 110.5(3)
C11 C10 O2 110.2(4)
C11 C10 H10A 109.6
O2 C10 H10A 109.6
C11 C10 H10B 109.6
O2 C10 H10B 109.6
H10A C10 H10B 108.1
C10 C11 H11A 109.5
C10 C11 H11B 109.5
H11A C11 H11B 109.5
C10 C11 H11C 109.5
H11A C11 H11C 109.5
H11B C11 H11C 109.5
C13 C12 C8 114.9(2)
C13 C12 C14 115.7(2)
C8 C12 C14 103.48(18)
C13 C12 H12 107.4
C8 C12 H12 107.4
C14 C12 H12 107.4
F2 C13 F3 107.6(2)
F2 C13 F1 106.3(3)
F3 C13 F1 105.7(3)
F2 C13 C12 112.3(3)
F3 C13 C12 111.5(3)
F1 C13 C12 113.1(2)
N1 C14 C15 109.7(2)
N1 C14 C12 102.14(18)
C15 C14 C12 115.3(2)
N1 C14 H14 109.8
C15 C14 H14 109.8
C12 C14 H14 109.8
O3 C15 O4 125.0(2)
O3 C15 C14 124.2(2)
O4 C15 C14 110.8(2)
O4 C16 H16A 109.5
O4 C16 H16B 109.5
H16A C16 H16B 109.5
O4 C16 H16C 109.5
H16A C16 H16C 109.5
H16B C16 H16C 109.5
O5 C17 N1 118.5(2)
O5 C17 C18 120.5(2)
N1 C17 C18 121.0(2)
C19 C18 C23 119.2(3)
C19 C18 C17 122.7(2)
C23 C18 C17 117.9(3)
C18 C19 C20 120.2(3)
C18 C19 H19 119.9
C20 C19 H19 119.9
C21 C20 C19 120.0(3)
C21 C20 H20 120.0
C19 C20 H20 120.0
C22 C21 C20 120.2(3)
C22 C21 H21 119.9
C20 C21 H21 119.9
C21 C22 C23 119.8(3)
C21 C22 H22 120.1
C23 C22 H22 120.1
C18 C23 C22 120.5(3)
C18 C23 H23 119.8
C22 C23 H23 119.8
C25 C24 C29 121.2(3)
C25 C24 Cl2 119.4(3)
C29 C24 Cl2 119.4(2)
C24 C25 C26 119.5(3)
C24 C25 H25 120.2
C26 C25 H25 120.2
C27 C26 C25 120.7(3)
C27 C26 H26 119.6
C25 C26 H26 119.6
C26 C27 C28 117.5(2)
C26 C27 C30 123.1(2)
C28 C27 C30 119.3(2)
C27 C28 C29 121.9(3)
C27 C28 H28 119.1
C29 C28 H28 119.1
C24 C29 C28 119.1(3)
C24 C29 H29 120.5
C28 C29 H29 120.5
N2 C30 C27 115.28(19)
N2 C30 C43 102.79(19)
C27 C30 C43 114.5(2)
N2 C30 H30 107.9
C27 C30 H30 107.9
C43 C30 H30 107.9
N2 C38 C39 111.3(2)
N2 C38 C41 101.08(18)
C39 C38 C41 113.9(2)
N2 C38 H38 110.1
C39 C38 H38 110.1
C41 C38 H38 110.1
O8 C39 O9 124.5(3)
O8 C39 C38 125.8(3)
O9 C39 C38 109.7(2)
O9 C40 H40A 109.5
O9 C40 H40B 109.5
H40A C40 H40B 109.5
O9 C40 H40C 109.5
H40A C40 H40C 109.5
H40B C40 H40C 109.5
C42 C41 C43 116.0(2)
C42 C41 C38 116.6(2)
C43 C41 C38 102.6(2)
C42 C41 H41 107.0
C43 C41 H41 107.0
C38 C41 H41 107.0
F5 C42 F6 107.4(3)
F5 C42 F4 106.4(2)
F6 C42 F4 106.4(2)
F5 C42 C41 114.4(3)
F6 C42 C41 111.2(2)
F4 C42 C41 110.5(3)
C44 C43 C41 115.0(2)
C44 C43 C30 114.5(2)
C41 C43 C30 101.05(19)
C44 C43 H43 108.6
C41 C43 H43 108.6
C30 C43 H43 108.6
O7 C44 O6 123.6(3)
O7 C44 C43 124.1(3)
O6 C44 C43 112.3(2)
C46 C45 O6 108.1(3)
C46 C45 H45A 110.1
O6 C45 H45A 110.1
C46 C45 H45B 110.1
O6 C45 H45B 110.1
H45A C45 H45B 108.4
C45 C46 H46A 109.5
C45 C46 H46B 109.5
H46A C46 H46B 109.5
C45 C46 H46C 109.5
H46A C46 H46C 109.5
H46B C46 H46C 109.5
O10 C47 N2 120.8(2)
O10 C47 C48 120.7(2)
N2 C47 C48 118.5(2)
C53 C48 C49 120.1(3)
C53 C48 C47 122.7(2)
C49 C48 C47 117.1(3)
C50 C49 C48 119.4(3)
C50 C49 H49 120.3
C48 C49 H49 120.3
C51 C50 C49 120.3(4)
C51 C50 H50 119.8
C49 C50 H50 119.8
C50 C51 C52 120.4(4)
C50 C51 H51 119.8
C52 C51 H51 119.8
C51 C52 C53 119.7(4)
C51 C52 H52 120.2
C53 C52 H52 120.2
C48 C53 C52 120.1(3)
C48 C53 H53 120.0
C52 C53 H53 120.0
C17 N1 C14 116.87(19)
C17 N1 C7 129.01(19)
C14 N1 C7 113.81(18)
C47 N2 C38 122.68(19)
C47 N2 C30 117.33(19)
C38 N2 C30 112.35(19)
C9 O2 C10 118.1(3)
C15 O4 C16 115.0(2)
C44 O6 C45 115.6(3)
C39 O9 C40 115.8(3)

loop_
_geom_bond_atom_site_label_1
_geom_bond_atom_site_label_2
_geom_bond_distance
C1 C2 1.354(4)
C1 C6 1.366(4)
C1 Cl1 1.734(3)
C2 C3 1.386(4)
C2 H2 0.9300
C3 C4 1.378(3)
C3 H3 0.9300
C4 C5 1.369(3)
C4 C7 1.505(3)
C5 C6 1.380(3)
C5 H5 0.9300
C6 H6 0.9300
C7 N1 1.474(3)
C7 C8 1.546(3)
C7 H7 0.9800
C8 C9 1.512(4)
C8 C12 1.527(3)
C8 H8 0.9800
C9 O1 1.192(4)
C9 O2 1.318(4)
C10 C11 1.355(6)
C10 O2 1.458(4)
C10 H10A 0.9700
C10 H10B 0.9700
C11 H11A 0.9600
C11 H11B 0.9600
C11 H11C 0.9600
C12 C13 1.497(4)
C12 C14 1.528(3)
C12 H12 0.9800
C13 F2 1.325(4)
C13 F3 1.330(3)
C13 F1 1.338(3)
C14 N1 1.455(3)
C14 C15 1.523(3)
C14 H14 0.9800
C15 O3 1.183(3)
C15 O4 1.331(3)
C16 O4 1.443(3)
C16 H16A 0.9600
C16 H16B 0.9600
C16 H16C 0.9600
C17 O5 1.230(3)
C17 N1 1.358(3)
C17 C18 1.477(4)
C18 C19 1.373(4)
C18 C23 1.376(4)
C19 C20 1.378(4)
C19 H19 0.9300
C20 C21 1.369(5)
C20 H20 0.9300
C21 C22 1.366(5)
C21 H21 0.9300
C22 C23 1.377(4)
C22 H22 0.9300
C23 H23 0.9300
C24 C25 1.344(4)
C24 C29 1.348(4)
C24 Cl2 1.746(3)
C25 C26 1.391(4)
C25 H25 0.9300
C26 C27 1.368(4)
C26 H26 0.9300
C27 C28 1.372(3)
C27 C30 1.505(3)
C28 C29 1.373(4)
C28 H28 0.9300
C29 H29 0.9300
C30 N2 1.471(3)
C30 C43 1.538(3)
C30 H30 0.9800
C38 N2 1.466(3)
C38 C39 1.520(4)
C38 C41 1.531(3)
C38 H38 0.9800
C39 O8 1.193(3)
C39 O9 1.332(3)
C40 O9 1.454(4)
C40 H40A 0.9600
C40 H40B 0.9600
C40 H40C 0.9600
C41 C42 1.496(4)
C41 C43 1.526(3)
C41 H41 0.9800
C42 F5 1.316(3)
C42 F6 1.329(3)
C42 F4 1.342(3)
C43 C44 1.500(4)
C43 H43 0.9800
C44 O7 1.198(3)
C44 O6 1.327(4)
C45 C46 1.454(5)
C45 O6 1.456(4)
C45 H45A 0.9700
C45 H45B 0.9700
C46 H46A 0.9600
C46 H46B 0.9600
C46 H46C 0.9600
C47 O10 1.219(3)
C47 N2 1.365(3)
C47 C48 1.494(4)
C48 C53 1.367(4)
C48 C49 1.378(4)
C49 C50 1.375(5)
C49 H49 0.9300
C50 C51 1.362(5)
C50 H50 0.9300
C51 C52 1.367(5)
C51 H51 0.9300
C52 C53 1.377(4)
C52 H52 0.9300
C53 H53 0.9300

loop_
_geom_torsion_atom_site_label_1
_geom_torsion_atom_site_label_2
_geom_torsion_atom_site_label_3
_geom_torsion_atom_site_label_4
_geom_torsion
C6 C1 C2 C3 -2.1(5)
Cl1 C1 C2 C3 179.2(2)
C1 C2 C3 C4 1.5(4)
C2 C3 C4 C5 0.3(4)
C2 C3 C4 C7 174.9(2)
C3 C4 C5 C6 -1.6(4)
C7 C4 C5 C6 -176.0(2)
C2 C1 C6 C5 0.8(5)
Cl1 C1 C6 C5 179.5(2)
C4 C5 C6 C1 1.1(4)
C5 C4 C7 N1 -41.6(3)
C3 C4 C7 N1 144.0(2)
C5 C4 C7 C8 74.3(3)
C3 C4 C7 C8 -100.1(3)
N1 C7 C8 C9 -152.2(2)
C4 C7 C8 C9 83.7(3)
N1 C7 C8 C12 -30.7(2)
C4 C7 C8 C12 -154.85(19)
C12 C8 C9 O1 -42.6(4)
C7 C8 C9 O1 72.2(4)
C12 C8 C9 O2 140.3(3)
C7 C8 C9 O2 -104.9(3)
C9 C8 C12 C13 -73.7(3)
C7 C8 C12 C13 167.4(2)
C9 C8 C12 C14 159.2(2)
C7 C8 C12 C14 40.3(2)
C8 C12 C13 F2 -177.8(2)
C14 C12 C13 F2 -57.2(3)
C8 C12 C13 F3 61.3(3)
C14 C12 C13 F3 -178.1(2)
C8 C12 C13 F1 -57.5(3)
C14 C12 C13 F1 63.0(3)
C13 C12 C14 N1 -159.9(2)
C8 C12 C14 N1 -33.3(2)
C13 C12 C14 C15 -41.1(3)
C8 C12 C14 C15 85.5(2)
N1 C14 C15 O3 37.3(3)
C12 C14 C15 O3 -77.2(3)
N1 C14 C15 O4 -145.0(2)
C12 C14 C15 O4 100.5(2)
O5 C17 C18 C19 135.0(3)
N1 C17 C18 C19 -43.9(4)
O5 C17 C18 C23 -39.1(4)
N1 C17 C18 C23 142.1(2)
C23 C18 C19 C20 0.9(4)
C17 C18 C19 C20 -173.1(3)
C18 C19 C20 C21 -1.7(5)
C19 C20 C21 C22 0.1(5)
C20 C21 C22 C23 2.2(5)
C19 C18 C23 C22 1.5(4)
C17 C18 C23 C22 175.7(3)
C21 C22 C23 C18 -3.1(5)
C29 C24 C25 C26 -1.2(6)
Cl2 C24 C25 C26 -178.6(3)
C24 C25 C26 C27 0.3(6)
C25 C26 C27 C28 1.0(5)
C25 C26 C27 C30 -178.4(3)
C26 C27 C28 C29 -1.5(5)
C30 C27 C28 C29 178.0(3)
C25 C24 C29 C28 0.8(6)
Cl2 C24 C29 C28 178.1(3)
C27 C28 C29 C24 0.6(5)
C26 C27 C30 N2 -38.9(4)
C28 C27 C30 N2 141.7(3)
C26 C27 C30 C43 80.1(3)
C28 C27 C30 C43 -99.3(3)
N2 C38 C39 O8 31.6(4)
C41 C38 C39 O8 -81.8(4)
N2 C38 C39 O9 -149.9(2)
C41 C38 C39 O9 96.7(3)
N2 C38 C41 C42 -166.2(2)
C39 C38 C41 C42 -46.8(3)
N2 C38 C41 C43 -38.3(2)
C39 C38 C41 C43 81.1(3)
C43 C41 C42 F5 -54.0(4)
C38 C41 C42 F5 67.0(3)
C43 C41 C42 F6 -175.9(3)
C38 C41 C42 F6 -54.9(3)
C43 C41 C42 F4 66.0(3)
C38 C41 C42 F4 -172.9(2)
C42 C41 C43 C44 -63.1(3)
C38 C41 C43 C44 168.6(2)
C42 C41 C43 C30 173.1(2)
C38 C41 C43 C30 44.8(2)
N2 C30 C43 C44 -157.5(2)
C27 C30 C43 C44 76.7(3)
N2 C30 C43 C41 -33.3(2)
C27 C30 C43 C41 -159.1(2)
C41 C43 C44 O7 110.0(3)
C30 C43 C44 O7 -133.6(3)
C41 C43 C44 O6 -69.4(3)
C30 C43 C44 O6 47.1(3)
O10 C47 C48 C53 129.8(3)
N2 C47 C48 C53 -49.4(4)
O10 C47 C48 C49 -47.0(4)
N2 C47 C48 C49 133.8(3)
C53 C48 C49 C50 -0.3(5)
C47 C48 C49 C50 176.6(3)
C48 C49 C50 C51 0.8(5)
C49 C50 C51 C52 -1.6(6)
C50 C51 C52 C53 1.9(6)
C49 C48 C53 C52 0.6(5)
C47 C48 C53 C52 -176.1(3)
C51 C52 C53 C48 -1.5(5)
O5 C17 N1 C14 -8.0(3)
C18 C17 N1 C14 170.9(2)
O5 C17 N1 C7 165.2(2)
C18 C17 N1 C7 -15.9(4)
C15 C14 N1 C17 65.7(3)
C12 C14 N1 C17 -171.5(2)
C15 C14 N1 C7 -108.5(2)
C12 C14 N1 C7 14.2(3)
C4 C7 N1 C17 -41.4(3)
C8 C7 N1 C17 -163.0(2)
C4 C7 N1 C14 131.9(2)
C8 C7 N1 C14 10.4(3)
O10 C47 N2 C38 154.9(2)
C48 C47 N2 C38 -25.9(3)
O10 C47 N2 C30 7.8(3)
C48 C47 N2 C30 -173.1(2)
C39 C38 N2 C47 107.8(3)
C41 C38 N2 C47 -131.0(2)
C39 C38 N2 C30 -103.6(2)
C41 C38 N2 C30 17.6(2)
C27 C30 N2 C47 -74.3(3)
C43 C30 N2 C47 160.3(2)
C27 C30 N2 C38 135.2(2)
C43 C30 N2 C38 9.9(2)
O1 C9 O2 C10 -5.0(5)
C8 C9 O2 C10 172.0(3)
C11 C10 O2 C9 105.5(6)
O3 C15 O4 C16 -0.4(4)
C14 C15 O4 C16 -178.1(2)
O7 C44 O6 C45 -0.1(4)
C43 C44 O6 C45 179.3(2)
C46 C45 O6 C44 176.6(3)
O8 C39 O9 C40 2.8(5)
C38 C39 O9 C40 -175.8(3)
